data_1530952
loop_
_publ_author_name
'Verries-Peylhard, C.'

_publ_section_title
;
 Synthesis, Raman spectrum and crystal structure of Cu (Ga Cl4)2
;
_journal_name_full
;
Comptes Rendus Hebdomadaires des Seances de l'Academie des Sciences, Serie C, 
Sciences Chimiques (1966-)
;
_journal_page_first 171
_journal_page_last 174
_journal_volume 295
_journal_year 1982
_chemical_formula_sum 'Cl8 Cu Ga2'
_chemical_name_systematic 'Cu (Ga Cl4)2'
_space_group_IT_number 14
_symmetry_space_group_name_Hall '-P 2ybc'
_symmetry_space_group_name_H-M 'P 1 21/c 1'
_cell_angle_alpha 90
_cell_angle_beta 93.9
_cell_angle_gamma 90
_cell_formula_units_Z 2
_cell_length_a 6.543
_cell_length_b 7.406
_cell_length_c 12.258
_cell_volume 592.616
_citation_journal_id_ASTM CHDCAQ
_cod_data_source_file Verries-Peylhard_CHDCAQ_1982_942.cif
_cod_data_source_block Cl8Cu1Ga2
_cod_original_formula_sum 'Cl8 Cu1 Ga2'
_cod_database_code 1530952

loop_
_symmetry_equiv_pos_as_xyz
x,y,z
-x,y+1/2,-z+1/2
-x,-y,-z
x,-y-1/2,z-1/2

loop_
_atom_site_label
_atom_site_type_symbol
_atom_site_fract_x
_atom_site_fract_y
_atom_site_fract_z
_atom_site_occupancy
_atom_site_U_iso_or_equiv
Cl4 Cl-1 0.3591 0.4908 0.1368 1 0.0
Ga1 Ga+3 0.1927 0.265 0.1852 1 0.0
Cl2 Cl-1 0.168 0.2287 0.3567 1 0.0
Cl1 Cl-1 0.3001 0.0099 0.1086 1 0.0
Cl3 Cl-1 0.8825 0.239 0.0966 1 0.0
Cu1 Cu+2 0 0 0 1 0.0
